data_7204704
loop_
_publ_author_name
'Maharaj, Felicia'
'Russell, Vanessa'
'Chow, Hong'
'Page, Michael'
'Scudder, Marcia'
'Craig, Don'
'Dance, Ian'

_publ_section_title
;
 Polymorphs and pseudo-polymorphs: nine crystals containing
 [Fe(phen)3]2+ associated with [HgI4]2?
;
_journal_issue 49
_journal_name_full CrystEngComm
_journal_page_first 285
_journal_paper_doi 10.1039/b306750e
_journal_volume 5
_journal_year 2003
_chemical_formula_moiety 'C36 H24 Fe N6 2+,Hg I4 2-,C2 H6 O S,H2 O'
_chemical_formula_sum 'C38 H32 Fe Hg I4 N6 O2 S'
_chemical_formula_weight 1400.8
_space_group_IT_number 2
_symmetry_cell_setting triclinic
_symmetry_space_group_name_Hall '-P 1'
_symmetry_space_group_name_H-M 'P -1'
_atom_type_scat_source 'International Tables for X-ray Crystallography, Vol. IV'
_audit_creation_method 'RAELSPUB and manual entry'
_cell_angle_alpha 82.22(4)
_cell_angle_beta 81.78(4)
_cell_angle_gamma 82.97(4)
_cell_formula_units_Z 2
_cell_length_a 11.442(11)
_cell_length_b 12.816(7)
_cell_length_c 14.937(9)
_cell_measurement_reflns_used 10
_cell_measurement_temperature 294
_cell_measurement_theta_max 11
_cell_measurement_theta_min 10
_cell_volume 2136(3)
_computing_cell_refinement 'CAD4 Version 5.0, 1989'
_computing_data_collection 'CAD4 Version 5.0, 1989'
_computing_data_reduction 'Local program'
_computing_molecular_graphics 'ORTEP-II, (Johnson, 1976)'
_computing_publication_material 'Local programs'
_computing_structure_refinement 'RAELS, (Rae, 1989)'
_computing_structure_solution 'SIR92 (Altomare et al, 1994)'
_diffrn_measurement_device_type 'Nonius CAD-4'
_diffrn_measurement_method \w--2\q
_diffrn_radiation_type 'Mo K\a'
_diffrn_radiation_wavelength 0.71073
_diffrn_reflns_av_R_equivalents 0.028
_diffrn_reflns_limit_h_max 12
_diffrn_reflns_limit_h_min -12
_diffrn_reflns_limit_k_max 14
_diffrn_reflns_limit_k_min -14
_diffrn_reflns_limit_l_max 16
_diffrn_reflns_limit_l_min 0
_diffrn_reflns_number 6139
_diffrn_reflns_theta_max 23
_diffrn_standards_decay_% 0
_diffrn_standards_interval_time 30min
_diffrn_standards_number 1
_exptl_absorpt_coefficient_mu 6.875
_exptl_absorpt_correction_T_max 0.53
_exptl_absorpt_correction_T_min 0.22
_exptl_absorpt_correction_type analytical
_exptl_absorpt_process_details '(DeMeulenaer & Tompa, 1965)'
_exptl_crystal_colour red
_exptl_crystal_density_diffrn 2.18
_exptl_crystal_density_method 'not measured'
_exptl_crystal_description plate
_exptl_crystal_F_000 1304.0
_exptl_crystal_size_max 0.24
_exptl_crystal_size_mid 0.16
_exptl_crystal_size_min 0.09
_refine_diff_density_max 3.96
_refine_diff_density_min -2.44
_refine_ls_extinction_method none
_refine_ls_goodness_of_fit_ref 1.67
_refine_ls_hydrogen_treatment noref
_refine_ls_number_parameters 260
_refine_ls_number_reflns 3960
_refine_ls_R_factor_gt 0.071
_refine_ls_shift/su_max 0.005
_refine_ls_structure_factor_coef F
_refine_ls_weighting_details 'w = 1/[\s^2^(F) + 0.0004F^2^]'
_refine_ls_weighting_scheme calc
_refine_ls_wR_factor_ref 0.088
_reflns_number_gt 3960
_reflns_number_total 5869
_reflns_threshold_expression I>2\s(I)
_cod_data_source_file b306750e.txt
_cod_data_source_block DID294_A-(dmso)(H2O)
_cod_database_code 7204704

loop_
_symmetry_equiv_pos_site_id
_symmetry_equiv_pos_as_xyz
1 x,y,z
2 -x,-y,-z

loop_
_atom_site_label
_atom_site_fract_x
_atom_site_fract_y
_atom_site_fract_z
_atom_site_U_iso_or_equiv
_atom_site_adp_type
_atom_site_type_symbol
_atom_site_occupancy
Fe 0.3885(2) 0.2288(2) 0.2131(2) 0.0430(6) Uani Fe 1.0
N1A 0.5057(13) 0.2760(10) 0.1082(9) 0.049(3) Uani N 1.0
N2A 0.5281(13) 0.1339(11) 0.2519(10) 0.051(3) Uani N 1.0
C1A 0.4904(18) 0.3420(14) 0.0328(12) 0.059(3) Uani C 1.0
C2A 0.5803(21) 0.3665(16) -0.0339(14) 0.072(4) Uani C 1.0
C3A 0.6934(20) 0.3225(17) -0.0234(14) 0.074(4) Uani C 1.0
C4A 0.7190(18) 0.2512(17) 0.0527(14) 0.066(3) Uani C 1.0
C5A 0.8288(18) 0.1966(19) 0.0742(17) 0.078(5) Uani C 1.0
C6A 0.8410(18) 0.1208(20) 0.1467(17) 0.083(6) Uani C 1.0
C7A 0.7426(18) 0.0986(17) 0.2084(15) 0.072(4) Uani C 1.0
C8A 0.7451(21) 0.0180(19) 0.2814(17) 0.086(6) Uani C 1.0
C9A 0.6435(21) 0.0014(17) 0.3363(16) 0.082(5) Uani C 1.0
C10A 0.5323(18) 0.0592(14) 0.3191(13) 0.063(3) Uani C 1.0
C11A 0.6330(16) 0.1530(14) 0.1930(13) 0.056(3) Uani C 1.0
C12A 0.6172(16) 0.2306(14) 0.1174(12) 0.053(3) Uani C 1.0
N1B 0.2850(12) 0.1656(10) 0.3192(9) 0.045(2) Uani N 1.0
N2B 0.3390(12) 0.1168(10) 0.1515(10) 0.047(2) Uani N 1.0
C1B 0.2634(15) 0.1888(13) 0.4044(12) 0.052(2) Uani C 1.0
C2B 0.1993(17) 0.1281(15) 0.4742(13) 0.062(3) Uani C 1.0
C3B 0.1491(17) 0.0413(15) 0.4543(14) 0.067(2) Uani C 1.0
C4B 0.1659(16) 0.0192(14) 0.3643(14) 0.061(2) Uani C 1.0
C5B 0.1158(18) -0.0673(15) 0.3343(17) 0.074(2) Uani C 1.0
C6B 0.1354(19) -0.0832(15) 0.2457(18) 0.076(2) Uani C 1.0
C7B 0.2098(17) -0.0242(14) 0.1782(15) 0.065(2) Uani C 1.0
C8B 0.2336(20) -0.0403(15) 0.0848(16) 0.074(3) Uani C 1.0
C9B 0.3123(19) 0.0199(15) 0.0326(14) 0.068(3) Uani C 1.0
C10B 0.3623(16) 0.0998(13) 0.0657(13) 0.054(2) Uani C 1.0
C11B 0.2610(15) 0.0596(13) 0.2070(13) 0.051(2) Uani C 1.0
C12B 0.2347(15) 0.0799(13) 0.2996(13) 0.050(2) Uani C 1.0
N1C 0.2516(12) 0.3305(10) 0.1774(10) 0.047(2) Uani N 1.0
N2C 0.4176(12) 0.3458(10) 0.2792(9) 0.047(3) Uani N 1.0
C1C 0.1711(16) 0.3259(14) 0.1232(13) 0.054(3) Uani C 1.0
C2C 0.0786(17) 0.4024(15) 0.1084(14) 0.065(4) Uani C 1.0
C3C 0.0677(17) 0.4908(15) 0.1519(15) 0.067(4) Uani C 1.0
C4C 0.1509(17) 0.5006(14) 0.2072(14) 0.059(3) Uani C 1.0
C5C 0.1496(18) 0.5928(14) 0.2600(15) 0.066(3) Uani C 1.0
C6C 0.2344(18) 0.6017(14) 0.3063(15) 0.066(3) Uani C 1.0
C7C 0.3325(17) 0.5205(14) 0.3167(13) 0.059(2) Uani C 1.0
C8C 0.4244(18) 0.5237(15) 0.3652(14) 0.065(3) Uani C 1.0
C9C 0.5115(18) 0.4413(15) 0.3731(14) 0.064(3) Uani C 1.0
C10C 0.5045(16) 0.3519(13) 0.3286(13) 0.054(3) Uani C 1.0
C11C 0.3341(15) 0.4291(13) 0.2730(12) 0.050(2) Uani C 1.0
C12C 0.2439(15) 0.4203(13) 0.2208(12) 0.050(2) Uani C 1.0
Hg 0.28965(7) 0.30570(6) 0.78527(6) 0.0584(3) Uani Hg 1.0
I1 0.1014(1) 0.1971(1) 0.8819(1) 0.0716(5) Uani I 1.0
I2 0.2812(1) 0.4900(1) 0.8640(1) 0.0720(5) Uani I 1.0
I3 0.5030(1) 0.1832(1) 0.7969(1) 0.0802(5) Uani I 1.0
I4 0.2445(2) 0.3558(1) 0.6040(1) 0.0923(6) Uani I 1.0
S1D 0.9598(9) 0.2682(8) 0.3850(9) 0.101(8) Uani S 0.60
O1D 0.8986(30) 0.1929(28) 0.4485(29) 0.195(9) Uani O 0.60
C1D 0.8466(34) 0.3379(31) 0.3186(31) 0.128(9) Uani C 0.60
C2D 0.9645(64) 0.3782(38) 0.4491(37) 0.184(9) Uani C 0.60
S1D' 0.8444(19) 0.3073(18) 0.4255(17) 0.148(8) Uani S 0.40
O1D' 0.8428(59) 0.2053(33) 0.4781(36) 0.258(9) Uani O 0.40
C1D' 0.9758(64) 0.3582(67) 0.4512(52) 0.179(8) Uani C 0.40
C2D' 0.9108(60) 0.2797(54) 0.3120(29) 0.131(9) Uani C 0.40
OW1 0.6181(30) 0.2084(29) 0.5057(17) 0.245(9) Uani O 0.60
OW1' 0.6285(47) 0.1774(46) 0.5438(26) 0.245(9) Uani O 0.40
HC1A 0.4083 0.3754 0.0249 0.063 Uani H 1.0
HC2A 0.5640 0.4158 -0.0896 0.087 Uani H 1.0
HC3A 0.7598 0.3418 -0.0717 0.089 Uani H 1.0
HC5A 0.9024 0.2150 0.0334 0.092 Uani H 1.0
HC6A 0.9205 0.0816 0.1552 0.100 Uani H 1.0
HC8A 0.8210 -0.0264 0.2927 0.106 Uani H 1.0
HC9A 0.6458 -0.0531 0.3909 0.099 Uani H 1.0
HC10A 0.4578 0.0418 0.3591 0.065 Uani H 1.0
HC1B 0.2948 0.2531 0.4190 0.054 Uani H 1.0
HC2B 0.1893 0.1464 0.5381 0.071 Uani H 1.0
HC3B 0.1024 -0.0036 0.5032 0.079 Uani H 1.0
HC5B 0.0669 -0.1148 0.3793 0.086 Uani H 1.0
HC6B 0.0952 -0.1400 0.2265 0.091 Uani H 1.0
HC8B 0.1944 -0.0932 0.0592 0.090 Uani H 1.0
HC9B 0.3361 0.0072 -0.0324 0.078 Uani H 1.0
HC10B 0.4168 0.1445 0.0229 0.054 Uani H 1.0
HC1C 0.1781 0.2618 0.0906 0.056 Uani H 1.0
HC2C 0.0205 0.3935 0.0666 0.075 Uani H 1.0
HC3C 0.0004 0.5474 0.1436 0.077 Uani H 1.0
HC5C 0.0809 0.6491 0.2593 0.076 Uani H 1.0
HC6C 0.2320 0.6674 0.3361 0.075 Uani H 1.0
HC8C 0.4280 0.5879 0.3957 0.076 Uani H 1.0
HC9C 0.5781 0.4440 0.4091 0.074 Uani H 1.0
HC10C 0.5673 0.2907 0.3345 0.056 Uani H 1.0
H1C1D 0.8276 0.2910 0.2756 0.220 Uani H 0.60
H2C1D 0.7733 0.3578 0.3605 0.176 Uani H 0.60
H3C1D 0.8766 0.4035 0.2833 0.153 Uani H 0.60
H1C2D 1.0240 0.3580 0.4930 0.300 Uani H 0.60
H2C2D 0.9876 0.4413 0.4062 0.175 Uani H 0.60
H3C2D 0.8843 0.3957 0.4834 0.281 Uani H 0.60
H1C1D' 0.9605 0.3800 0.5139 0.352 Uani H 0.40
H2C1D' 1.0443 0.3017 0.4477 0.194 Uani H 0.40
H3C1D' 0.9949 0.4208 0.4060 0.159 Uani H 0.40
H1C2D' 0.8523 0.2492 0.2820 0.226 Uani H 0.40
H2C2D' 0.9337 0.3468 0.2750 0.154 Uani H 0.40
H3C2D' 0.9831 0.2278 0.3166 0.173 Uani H 0.40

loop_
_atom_site_aniso_label
_atom_site_aniso_U_11
_atom_site_aniso_U_22
_atom_site_aniso_U_33
_atom_site_aniso_U_12
_atom_site_aniso_U_13
_atom_site_aniso_U_23
_atom_site_aniso_type_symbol
Fe 0.049(1) 0.031(1) 0.050(2) -0.006(1) -0.010(1) -0.007(1) Fe
N1A 0.063(3) 0.040(4) 0.047(4) -0.013(3) -0.002(3) -0.017(3) N
N2A 0.062(3) 0.041(4) 0.054(4) -0.001(3) -0.012(3) -0.016(3) N
C1A 0.082(4) 0.048(4) 0.048(4) -0.018(4) -0.002(3) -0.011(3) C
C2A 0.101(6) 0.065(7) 0.053(5) -0.033(5) 0.008(5) -0.014(4) C
C3A 0.089(5) 0.077(8) 0.063(5) -0.040(5) 0.017(5) -0.033(4) C
C4A 0.066(3) 0.072(6) 0.068(5) -0.026(3) 0.009(4) -0.041(4) C
C5A 0.060(4) 0.097(9) 0.091(8) -0.020(3) 0.007(4) -0.062(6) C
C6A 0.057(4) 0.099(9) 0.103(9) 0.001(3) -0.010(3) -0.061(6) C
C7A 0.061(4) 0.075(6) 0.086(6) 0.008(4) -0.018(3) -0.040(4) C
C8A 0.081(4) 0.081(7) 0.100(8) 0.024(5) -0.033(5) -0.031(5) C
C9A 0.094(5) 0.066(6) 0.085(7) 0.020(5) -0.032(5) -0.013(4) C
C10A 0.080(4) 0.047(4) 0.062(5) 0.004(4) -0.019(3) -0.010(3) C
C11A 0.057(4) 0.052(4) 0.063(4) -0.002(3) -0.010(3) -0.027(3) C
C12A 0.059(4) 0.051(4) 0.056(4) -0.014(3) -0.001(3) -0.027(3) C
N1B 0.047(4) 0.035(3) 0.053(4) 0.000(3) -0.009(3) -0.007(3) N
N2B 0.054(4) 0.033(3) 0.057(4) -0.002(3) -0.017(3) -0.013(3) N
C1B 0.056(4) 0.044(4) 0.052(4) 0.006(3) -0.006(3) -0.006(3) C
C2B 0.062(6) 0.056(6) 0.059(4) 0.009(4) 0.000(4) 0.003(3) C
C3B 0.057(5) 0.056(6) 0.077(4) 0.002(4) 0.001(5) 0.012(4) C
C4B 0.052(4) 0.045(4) 0.083(4) -0.007(3) -0.009(4) 0.006(4) C
C5B 0.061(5) 0.047(4) 0.113(7) -0.016(4) -0.019(5) 0.010(5) C
C6B 0.072(6) 0.044(4) 0.119(8) -0.020(4) -0.033(6) -0.002(5) C
C7B 0.071(5) 0.039(3) 0.094(5) -0.013(3) -0.032(4) -0.012(4) C
C8B 0.094(8) 0.045(5) 0.099(6) -0.010(4) -0.044(6) -0.023(5) C
C9B 0.092(8) 0.046(5) 0.076(4) 0.000(4) -0.036(5) -0.026(5) C
C10B 0.069(5) 0.039(3) 0.059(4) 0.001(3) -0.022(3) -0.018(3) C
C11B 0.055(4) 0.034(3) 0.069(4) -0.007(3) -0.020(3) -0.010(3) C
C12B 0.049(4) 0.036(3) 0.066(4) -0.005(3) -0.012(3) -0.003(3) C
N1C 0.048(4) 0.037(3) 0.058(5) -0.010(3) -0.012(3) -0.002(3) N
N2C 0.052(4) 0.037(3) 0.056(5) -0.013(3) -0.011(3) -0.004(3) N
C1C 0.053(4) 0.045(3) 0.069(5) -0.009(3) -0.019(4) -0.002(3) C
C2C 0.058(5) 0.052(4) 0.086(8) -0.004(4) -0.026(5) -0.001(5) C
C3C 0.059(5) 0.049(4) 0.091(9) 0.000(4) -0.020(4) -0.001(4) C
C4C 0.057(4) 0.041(3) 0.078(6) -0.003(3) -0.011(3) -0.003(3) C
C5C 0.069(6) 0.041(3) 0.087(8) -0.001(4) -0.006(5) -0.008(4) C
C6C 0.077(7) 0.040(3) 0.082(8) -0.007(3) -0.005(5) -0.013(4) C
C7C 0.070(5) 0.039(3) 0.069(5) -0.012(3) -0.009(4) -0.011(3) C
C8C 0.082(7) 0.046(4) 0.075(7) -0.017(4) -0.016(5) -0.016(5) C
C9C 0.077(6) 0.050(4) 0.075(7) -0.019(4) -0.023(5) -0.014(5) C
C10C 0.060(4) 0.044(3) 0.064(5) -0.015(3) -0.018(3) -0.007(3) C
C11C 0.056(3) 0.036(3) 0.060(4) -0.011(2) -0.008(3) -0.005(3) C
C12C 0.052(4) 0.037(3) 0.062(4) -0.008(3) -0.009(3) -0.003(3) C
Hg 0.0589(5) 0.0498(5) 0.0703(6) -0.0054(4) -0.0115(4) -0.0173(4) Hg
I1 0.0554(8) 0.0592(8) 0.100(1) -0.0099(6) -0.0050(7) -0.0088(8) I
I2 0.091(1) 0.0518(8) 0.081(1) -0.0133(7) -0.0156(8) -0.0258(7) I
I3 0.0650(9) 0.0677(9) 0.111(1) 0.0093(7) -0.0231(8) -0.0248(9) I
I4 0.130(2) 0.083(1) 0.074(1) -0.009(1) -0.037(1) -0.0209(8) I
S1D 0.076(9) 0.060(8) 0.164(9) -0.002(5) -0.036(7) 0.016(6) S
O1D 0.139(9) 0.139(9) 0.289(9) -0.051(9) -0.078(9) 0.122(9) O
C1D 0.118(9) 0.072(9) 0.201(9) -0.014(7) -0.082(9) 0.025(9) C
C2D 0.253(9) 0.155(9) 0.166(9) -0.021(9) -0.083(9) -0.038(9) C
S1D' 0.109(9) 0.131(9) 0.179(9) -0.008(7) 0.026(9) 0.026(9) S
O1D' 0.193(9) 0.241(9) 0.294(9) -0.073(9) -0.013(9) 0.160(9) O
C1D' 0.247(9) 0.152(9) 0.160(9) -0.029(9) -0.093(9) -0.015(9) C
C2D' 0.149(9) 0.091(9) 0.164(9) -0.002(8) -0.054(9) -0.025(9) C
OW1 0.337(9) 0.305(9) 0.074(9) 0.222(9) -0.145(9) -0.054(9) O
OW1' 0.337(9) 0.305(9) 0.074(9) 0.222(9) -0.145(9) -0.054(9) O

loop_
_geom_angle_atom_site_label_1
_geom_angle_atom_site_label_2
_geom_angle_atom_site_label_3
_geom_angle
_geom_angle_site_symmetry_1
_geom_angle_site_symmetry_2
_geom_angle_site_symmetry_3
_geom_angle_publ_flag
N1A Fe N2A 83.1(6) 1_555 1_555 1_555 no
N1A Fe N1B 173.0(5) 1_555 1_555 1_555 no
N1A Fe N2B 94.1(6) 1_555 1_555 1_555 no
N1A Fe N1C 96.5(6) 1_555 1_555 1_555 no
N1A Fe N2C 90.7(6) 1_555 1_555 1_555 no
N2A Fe N1B 90.4(6) 1_555 1_555 1_555 no
N2A Fe N2B 91.5(5) 1_555 1_555 1_555 no
N2A Fe N1C 176.7(6) 1_555 1_555 1_555 no
N2A Fe N2C 93.8(5) 1_555 1_555 1_555 no
N1B Fe N2B 83.3(6) 1_555 1_555 1_555 no
N1B Fe N1C 90.1(5) 1_555 1_555 1_555 no
N1B Fe N2C 92.5(6) 1_555 1_555 1_555 no
N2B Fe N1C 91.7(5) 1_555 1_555 1_555 no
N2B Fe N2C 173.2(6) 1_555 1_555 1_555 no
N1C Fe N2C 82.9(6) 1_555 1_555 1_555 no
Fe N1A C1A 130.4(13) 1_555 1_555 1_555 no
Fe N1A C12A 112.2(12) 1_555 1_555 1_555 no
C1A N1A C12A 117.4(16) 1_555 1_555 1_555 no
Fe N2A C10A 129.1(14) 1_555 1_555 1_555 no
Fe N2A C11A 111.8(11) 1_555 1_555 1_555 no
C10A N2A C11A 119.1(16) 1_555 1_555 1_555 no
N1A C1A C2A 123.6(19) 1_555 1_555 1_555 no
C1A C2A C3A 118.8(20) 1_555 1_555 1_555 no
C2A C3A C4A 122.1(19) 1_555 1_555 1_555 no
C3A C4A C5A 130.0(20) 1_555 1_555 1_555 no
C3A C4A C12A 113.9(19) 1_555 1_555 1_555 no
C5A C4A C12A 116.1(20) 1_555 1_555 1_555 no
C4A C5A C6A 124.6(20) 1_555 1_555 1_555 no
C5A C6A C7A 119.4(20) 1_555 1_555 1_555 no
C6A C7A C8A 123.4(21) 1_555 1_555 1_555 no
C6A C7A C11A 118.6(22) 1_555 1_555 1_555 no
C8A C7A C11A 117.8(21) 1_555 1_555 1_555 no
C7A C8A C9A 118.7(20) 1_555 1_555 1_555 no
C8A C9A C10A 122.1(21) 1_555 1_555 1_555 no
N2A C10A C9A 120.1(19) 1_555 1_555 1_555 no
N2A C11A C7A 122.1(18) 1_555 1_555 1_555 no
N2A C11A C12A 114.7(16) 1_555 1_555 1_555 no
C7A C11A C12A 123.3(19) 1_555 1_555 1_555 no
N1A C12A C4A 124.1(18) 1_555 1_555 1_555 no
N1A C12A C11A 117.9(16) 1_555 1_555 1_555 no
C4A C12A C11A 117.9(18) 1_555 1_555 1_555 no
Fe N1B C1B 130.4(12) 1_555 1_555 1_555 no
Fe N1B C12B 112.2(11) 1_555 1_555 1_555 no
C1B N1B C12B 117.2(15) 1_555 1_555 1_555 no
Fe N2B C10B 129.4(13) 1_555 1_555 1_555 no
Fe N2B C11B 111.7(11) 1_555 1_555 1_555 no
C10B N2B C11B 118.5(15) 1_555 1_555 1_555 no
N1B C1B C2B 123.3(18) 1_555 1_555 1_555 no
C1B C2B C3B 119.3(18) 1_555 1_555 1_555 no
C2B C3B C4B 118.0(18) 1_555 1_555 1_555 no
C3B C4B C5B 123.4(19) 1_555 1_555 1_555 no
C3B C4B C12B 119.4(18) 1_555 1_555 1_555 no
C5B C4B C12B 117.2(19) 1_555 1_555 1_555 no
C4B C5B C6B 119.9(19) 1_555 1_555 1_555 no
C5B C6B C7B 123.9(19) 1_555 1_555 1_555 no
C6B C7B C8B 125.2(19) 1_555 1_555 1_555 no
C6B C7B C11B 116.6(20) 1_555 1_555 1_555 no
C8B C7B C11B 118.2(19) 1_555 1_555 1_555 no
C7B C8B C9B 116.1(18) 1_555 1_555 1_555 no
C8B C9B C10B 122.8(19) 1_555 1_555 1_555 no
N2B C10B C9B 121.4(19) 1_555 1_555 1_555 no
N2B C11B C7B 122.6(17) 1_555 1_555 1_555 no
N2B C11B C12B 118.1(15) 1_555 1_555 1_555 no
C7B C11B C12B 119.2(18) 1_555 1_555 1_555 no
N1B C12B C4B 122.6(17) 1_555 1_555 1_555 no
N1B C12B C11B 114.4(16) 1_555 1_555 1_555 no
C4B C12B C11B 123.0(17) 1_555 1_555 1_555 no
Fe N1C C1C 132.3(12) 1_555 1_555 1_555 no
Fe N1C C12C 110.1(11) 1_555 1_555 1_555 no
C1C N1C C12C 117.6(14) 1_555 1_555 1_555 no
Fe N2C C10C 129.8(11) 1_555 1_555 1_555 no
Fe N2C C11C 112.9(11) 1_555 1_555 1_555 no
C10C N2C C11C 117.2(14) 1_555 1_555 1_555 no
N1C C1C C2C 125.0(17) 1_555 1_555 1_555 no
C1C C2C C3C 118.5(18) 1_555 1_555 1_555 no
C2C C3C C4C 118.7(17) 1_555 1_555 1_555 no
C3C C4C C5C 124.6(17) 1_555 1_555 1_555 no
C3C C4C C12C 120.9(17) 1_555 1_555 1_555 no
C5C C4C C12C 114.5(17) 1_555 1_555 1_555 no
C4C C5C C6C 122.1(17) 1_555 1_555 1_555 no
C5C C6C C7C 122.6(18) 1_555 1_555 1_555 no
C6C C7C C8C 125.9(17) 1_555 1_555 1_555 no
C6C C7C C11C 117.4(18) 1_555 1_555 1_555 no
C8C C7C C11C 116.7(17) 1_555 1_555 1_555 no
C7C C8C C9C 121.5(17) 1_555 1_555 1_555 no
C8C C9C C10C 118.0(17) 1_555 1_555 1_555 no
N2C C10C C9C 122.8(16) 1_555 1_555 1_555 no
N2C C11C C7C 123.9(16) 1_555 1_555 1_555 no
N2C C11C C12C 116.0(15) 1_555 1_555 1_555 no
C7C C11C C12C 120.2(16) 1_555 1_555 1_555 no
N1C C12C C4C 119.2(16) 1_555 1_555 1_555 no
N1C C12C C11C 117.8(15) 1_555 1_555 1_555 no
C4C C12C C11C 122.9(16) 1_555 1_555 1_555 no
I1 Hg I2 105.85(5) 1_555 1_555 1_555 no
I1 Hg I3 110.46(5) 1_555 1_555 1_555 no
I1 Hg I4 107.71(6) 1_555 1_555 1_555 no
I2 Hg I3 111.63(5) 1_555 1_555 1_555 no
I2 Hg I4 109.53(5) 1_555 1_555 1_555 no
I3 Hg I4 111.43(6) 1_555 1_555 1_555 no
O1D S1D C1D 104.5(10) 1_555 1_555 1_555 no
O1D S1D C2D 104.5(10) 1_555 1_555 1_555 no
C1D S1D C2D 94.1(19) 1_555 1_555 1_555 no
O1D' S1D' C1D' 104.5(10) 1_555 1_555 1_555 no
O1D' S1D' C2D' 104.5(10) 1_555 1_555 1_555 no
C1D' S1D' C2D' 94.1(19) 1_555 1_555 1_555 no

loop_
_geom_bond_atom_site_label_1
_geom_bond_atom_site_label_2
_geom_bond_distance
_geom_bond_site_symmetry_1
_geom_bond_site_symmetry_2
_geom_bond_publ_flag
Fe N1A 1.991(14) 1_555 1_555 no
Fe N2A 1.991(13) 1_555 1_555 no
Fe N1B 1.980(14) 1_555 1_555 no
Fe N2B 1.983(13) 1_555 1_555 no
Fe N1C 1.996(13) 1_555 1_555 no
Fe N2C 1.988(14) 1_555 1_555 no
N1A C1A 1.332(21) 1_555 1_555 no
N1A C12A 1.353(21) 1_555 1_555 no
N2A C10A 1.291(22) 1_555 1_555 no
N2A C11A 1.409(22) 1_555 1_555 no
C1A C2A 1.361(26) 1_555 1_555 no
C2A C3A 1.368(30) 1_555 1_555 no
C3A C4A 1.401(30) 1_555 1_555 no
C4A C5A 1.418(29) 1_555 1_555 no
C4A C12A 1.429(25) 1_555 1_555 no
C5A C6A 1.365(33) 1_555 1_555 no
C6A C7A 1.381(30) 1_555 1_555 no
C7A C8A 1.399(31) 1_555 1_555 no
C7A C11A 1.391(25) 1_555 1_555 no
C8A C9A 1.345(32) 1_555 1_555 no
C9A C10A 1.430(27) 1_555 1_555 no
C11A C12A 1.417(26) 1_555 1_555 no
N1B C1B 1.327(20) 1_555 1_555 no
N1B C12B 1.384(21) 1_555 1_555 no
N2B C10B 1.314(21) 1_555 1_555 no
N2B C11B 1.343(21) 1_555 1_555 no
C1B C2B 1.390(25) 1_555 1_555 no
C2B C3B 1.397(28) 1_555 1_555 no
C3B C4B 1.394(27) 1_555 1_555 no
C4B C5B 1.456(28) 1_555 1_555 no
C4B C12B 1.374(25) 1_555 1_555 no
C5B C6B 1.349(30) 1_555 1_555 no
C6B C7B 1.421(29) 1_555 1_555 no
C7B C8B 1.421(29) 1_555 1_555 no
C7B C11B 1.427(24) 1_555 1_555 no
C8B C9B 1.349(29) 1_555 1_555 no
C9B C10B 1.407(25) 1_555 1_555 no
C11B C12B 1.424(24) 1_555 1_555 no
N1C C1C 1.321(21) 1_555 1_555 no
N1C C12C 1.384(21) 1_555 1_555 no
N2C C10C 1.336(21) 1_555 1_555 no
N2C C11C 1.345(20) 1_555 1_555 no
C1C C2C 1.373(23) 1_555 1_555 no
C2C C3C 1.365(27) 1_555 1_555 no
C3C C4C 1.374(26) 1_555 1_555 no
C4C C5C 1.505(27) 1_555 1_555 no
C4C C12C 1.403(23) 1_555 1_555 no
C5C C6C 1.294(27) 1_555 1_555 no
C6C C7C 1.444(25) 1_555 1_555 no
C7C C8C 1.369(26) 1_555 1_555 no
C7C C11C 1.413(24) 1_555 1_555 no
C8C C9C 1.365(26) 1_555 1_555 no
C9C C10C 1.415(24) 1_555 1_555 no
C11C C12C 1.403(24) 1_555 1_555 no
Hg I1 2.821(2) 1_555 1_555 no
Hg I2 2.764(1) 1_555 1_555 no
Hg I3 2.751(1) 1_555 1_555 no
Hg I4 2.804(2) 1_555 1_555 no
S1D O1D 1.432(24) 1_555 1_555 no
S1D C1D 1.818(25) 1_555 1_555 no
S1D C2D 1.818(25) 1_555 1_555 no
S1D' O1D' 1.432(24) 1_555 1_555 no
S1D' C1D' 1.818(25) 1_555 1_555 no
S1D' C2D' 1.818(25) 1_555 1_555 no
